data_7237550
loop_
_publ_author_name
'Tao, Tao'
'Gan, Yitao'
'Zhao, Yunxia'
'Yu, Jianghua'
'Huang, Qiong'
'Yang, Zhen'
'Chen, Mindong'
'Huang, Wei'

_publ_section_title
;
 Triphenylethylene-based biimidazoles showing preferable detection of
 explosives and their rhenium complexes undergoing chiral and cis--trans
 transformations
;
_journal_issue 13
_journal_name_full 'Journal of Materials Chemistry C'
_journal_page_first 3765
_journal_paper_doi 10.1039/C8TC05583A
_journal_volume 7
_journal_year 2019
_chemical_formula_moiety 'C57 H48 Cl7 N4 O3 Re'
_chemical_formula_sum 'C57 H48 Cl7 N4 O3 Re'
_chemical_formula_weight 1271.35
_space_group_crystal_system monoclinic
_space_group_IT_number 15
_space_group_name_Hall '-C 2yc'
_space_group_name_H-M_alt 'C 1 2/c 1'
_atom_sites_solution_hydrogens geom
_audit_creation_method SHELXL-2014
_audit_update_record
;
2018-07-28 deposited with the CCDC.	2019-02-13 downloaded from the CCDC.
;
_cell_angle_alpha 90
_cell_angle_beta 101.7170(10)
_cell_angle_gamma 90
_cell_formula_units_Z 4
_cell_length_a 24.9354(12)
_cell_length_b 10.9203(6)
_cell_length_c 20.9330(12)
_cell_measurement_reflns_used 9958
_cell_measurement_temperature 293(2)
_cell_measurement_theta_max 27.572
_cell_measurement_theta_min 2.321
_cell_volume 5581.3(5)
_computing_cell_refinement 'Bruker SAINT'
_computing_data_collection 'Bruker APEX2'
_computing_data_reduction 'Bruker SAINT'
_computing_molecular_graphics 'Bruker SHELXTL'
_computing_publication_material 'Bruker SHELXTL'
_computing_structure_refinement 'SHELXL-2014/7 (Sheldrick, 2014)'
_computing_structure_solution 'SHELXS-97 (Sheldrick 2008)'
_diffrn_ambient_temperature 293(2)
_diffrn_measured_fraction_theta_full 0.964
_diffrn_measured_fraction_theta_max 0.995
_diffrn_measurement_device_type 'Bruker APEX-II CCD'
_diffrn_measurement_method '\f and \w scans'
_diffrn_radiation_type MoK\a
_diffrn_radiation_wavelength 0.71073
_diffrn_reflns_av_R_equivalents 0.0313
_diffrn_reflns_av_unetI/netI 0.0281
_diffrn_reflns_Laue_measured_fraction_full 0.964
_diffrn_reflns_Laue_measured_fraction_max 0.995
_diffrn_reflns_limit_h_max 29
_diffrn_reflns_limit_h_min -27
_diffrn_reflns_limit_k_max 12
_diffrn_reflns_limit_k_min -12
_diffrn_reflns_limit_l_max 17
_diffrn_reflns_limit_l_min -24
_diffrn_reflns_number 19232
_diffrn_reflns_point_group_measured_fraction_full 0.964
_diffrn_reflns_point_group_measured_fraction_max 0.995
_diffrn_reflns_theta_full 25.242
_diffrn_reflns_theta_max 24.995
_diffrn_reflns_theta_min 2.345
_exptl_absorpt_coefficient_mu 2.559
_exptl_absorpt_correction_T_max 0.821
_exptl_absorpt_correction_T_min 0.784
_exptl_absorpt_correction_type multi-scan
_exptl_crystal_colour orange
_exptl_crystal_density_diffrn 1.513
_exptl_crystal_density_meas ?
_exptl_crystal_density_method 'Not Measured'
_exptl_crystal_description block
_exptl_crystal_F_000 2544
_exptl_crystal_size_max 0.100
_exptl_crystal_size_mid 0.100
_exptl_crystal_size_min 0.080
_refine_diff_density_max 0.827
_refine_diff_density_min -1.070
_refine_diff_density_rms 0.091
_refine_ls_extinction_method none
_refine_ls_goodness_of_fit_ref 1.101
_refine_ls_hydrogen_treatment constr
_refine_ls_matrix_type full
_refine_ls_number_parameters 354
_refine_ls_number_reflns 4880
_refine_ls_number_restraints 0
_refine_ls_restrained_S_all 1.101
_refine_ls_R_factor_all 0.0357
_refine_ls_R_factor_gt 0.0315
_refine_ls_shift/su_max 0.001
_refine_ls_shift/su_mean 0.000
_refine_ls_structure_factor_coef Fsqd
_refine_ls_weighting_details 'w=1/[\s^2^(Fo^2^)+(0.0349P)^2^+22.4306P] where P=(Fo^2^+2Fc^2^)/3'
_refine_ls_weighting_scheme calc
_refine_ls_wR_factor_gt 0.0803
_refine_ls_wR_factor_ref 0.0823
_reflns_Friedel_coverage 0.000
_reflns_number_gt 4372
_reflns_number_total 4880
_reflns_threshold_expression 'I > 2\s(I)'
_cod_data_source_file c8tc05583a2.cif
_cod_data_source_block Re1
_cod_depositor_comments
;
The following automatic conversions were performed:

data item '_exptl_crystal_density_meas' value 'Not Measured' was
changed to '?' -- the value is perceived as not measured.

Automatic conversion script
Id: cif_fix_values 6909 2019-04-08 15:41:33Z antanas 
;
_cod_original_sg_symbol_H-M 'C 2/c'
_cod_database_code 7237550
_shelx_shelxl_version_number 2014/7
_shelx_space_group_comment
;
The symmetry employed for this shelxl refinement is uniquely defined
by the following loop, which should always be used as a source of
symmetry information in preference to the above space-group names.
They are only intended as comments.
;
_shelx_estimated_absorpt_t_min 0.784
_shelx_estimated_absorpt_t_max 0.821
_shelxl_version_number 2014-3

loop_
_space_group_symop_operation_xyz
'x, y, z'
'-x, y, -z+1/2'
'x+1/2, y+1/2, z'
'-x+1/2, y+1/2, -z+1/2'
'-x, -y, -z'
'x, -y, z-1/2'
'-x+1/2, -y+1/2, -z'
'x+1/2, -y+1/2, z-1/2'

loop_
_atom_site_label
_atom_site_type_symbol
_atom_site_fract_x
_atom_site_fract_y
_atom_site_fract_z
_atom_site_U_iso_or_equiv
_atom_site_adp_type
_atom_site_occupancy
_atom_site_site_symmetry_order
_atom_site_calc_flag
_atom_site_refinement_flags_posn
_atom_site_refinement_flags_adp
_atom_site_refinement_flags_occupancy
_atom_site_disorder_assembly
_atom_site_disorder_group
Re1 Re 0.0000 0.50467(2) 0.2500 0.02702(9) Uani 1 2 d S T P . .
C1 C 0.02434(12) 0.2344(3) 0.23580(15) 0.0209(7) Uani 1 1 d . . . . .
C2 C 0.08803(14) 0.3311(3) 0.19854(17) 0.0265(7) Uani 1 1 d . . . . .
H2 H 0.1092 0.3941 0.1869 0.032 Uiso 1 1 calc R U . . .
C3 C 0.09569(13) 0.2104(3) 0.18885(16) 0.0261(7) Uani 1 1 d . . . . .
C4 C 0.14018(13) 0.1557(3) 0.16067(18) 0.0290(8) Uani 1 1 d . . . . .
C5 C 0.14575(14) 0.2149(3) 0.09789(18) 0.0305(8) Uani 1 1 d . . . . .
C6 C 0.10056(17) 0.2305(5) 0.0483(2) 0.0471(11) Uani 1 1 d . . . . .
H6 H 0.0667 0.2010 0.0535 0.057 Uiso 1 1 calc R U . . .
C7 C 0.1046(2) 0.2884(5) -0.0085(2) 0.0598(13) Uani 1 1 d . . . . .
H7 H 0.0736 0.2973 -0.0415 0.072 Uiso 1 1 calc R U . . .
C8 C 0.1539(2) 0.3335(4) -0.0172(2) 0.0533(12) Uani 1 1 d . . . . .
H8 H 0.1568 0.3713 -0.0562 0.064 Uiso 1 1 calc R U . . .
C9 C 0.19860(19) 0.3222(4) 0.0320(3) 0.0514(12) Uani 1 1 d . . . . .
H9 H 0.2320 0.3548 0.0269 0.062 Uiso 1 1 calc R U . . .
C10 C 0.19507(16) 0.2629(4) 0.0893(2) 0.0411(10) Uani 1 1 d . . . . .
H10 H 0.2261 0.2553 0.1223 0.049 Uiso 1 1 calc R U . . .
C11 C 0.17484(14) 0.0703(3) 0.19258(18) 0.0308(8) Uani 1 1 d . . . . .
C12 C 0.21774(16) 0.0125(3) 0.1620(2) 0.0321(8) Uani 1 1 d . . . . .
C13 C 0.20523(17) -0.0409(4) 0.1008(2) 0.0423(10) Uani 1 1 d . . . . .
H13 H 0.1690 -0.0436 0.0784 0.051 Uiso 1 1 calc R U . . .
C14 C 0.24597(19) -0.0905(4) 0.0727(2) 0.0503(11) Uani 1 1 d . . . . .
H14 H 0.2370 -0.1265 0.0316 0.060 Uiso 1 1 calc R U . . .
C15 C 0.29952(18) -0.0866(4) 0.1050(2) 0.0487(11) Uani 1 1 d . . . . .
H15 H 0.3269 -0.1184 0.0856 0.058 Uiso 1 1 calc R U . . .
C16 C 0.31279(17) -0.0361(5) 0.1660(3) 0.0497(12) Uani 1 1 d . . . . .
H16 H 0.3492 -0.0345 0.1880 0.060 Uiso 1 1 calc R U . . .
C17 C 0.27208(17) 0.0130(4) 0.1955(2) 0.0409(10) Uani 1 1 d . . . . .
H17 H 0.2812 0.0459 0.2372 0.049 Uiso 1 1 calc R U . . .
C18 C 0.17298(14) 0.0304(4) 0.25998(19) 0.0314(8) Uani 1 1 d . . . . .
C19 C 0.17456(17) 0.1145(4) 0.3103(2) 0.0433(10) Uani 1 1 d . . . . .
H19 H 0.1774 0.1977 0.3020 0.052 Uiso 1 1 calc R U . . .
C20 C 0.17193(19) 0.0757(5) 0.3727(2) 0.0501(11) Uani 1 1 d . . . . .
H20 H 0.1733 0.1330 0.4058 0.060 Uiso 1 1 calc R U . . .
C21 C 0.16725(18) -0.0461(5) 0.3858(2) 0.0501(11) Uani 1 1 d . . . . .
H21 H 0.1647 -0.0711 0.4276 0.060 Uiso 1 1 calc R U . . .
C22 C 0.16637(17) -0.1323(4) 0.3370(2) 0.0472(11) Uani 1 1 d . . . . .
H22 H 0.1634 -0.2152 0.3459 0.057 Uiso 1 1 calc R U . . .
C23 C 0.17003(15) -0.0941(4) 0.2742(2) 0.0398(9) Uani 1 1 d . . . . .
H23 H 0.1705 -0.1520 0.2417 0.048 Uiso 1 1 calc R U . . .
C24 C 0.04755(18) 0.6311(4) 0.2304(3) 0.0499(11) Uani 1 1 d . . . . .
C26 C 0.04031(16) 0.0195(4) 0.1961(3) 0.0433(11) Uani 1 1 d . . . . .
H26A H 0.0364 -0.0238 0.2343 0.052 Uiso 1 1 d R U . A .
H26B H 0.0687 -0.0098 0.1759 0.052 Uiso 1 1 d R U . . .
C29 C 0.1053(2) 0.6190(6) 0.0343(3) 0.0750(17) Uani 1 1 d . . . . .
H29 H 0.1060 0.5617 0.0013 0.090 Uiso 1 1 d R U . . .
Cl2 Cl 0.05061(7) 0.56894(18) 0.06693(8) 0.0861(5) Uani 1 1 d . . . . .
Cl3 Cl 0.09394(10) 0.7609(2) -0.00276(10) 0.1129(7) Uani 1 1 d . . . . .
Cl4 Cl 0.16558(7) 0.62070(19) 0.09170(12) 0.1109(7) Uani 1 1 d . . . . .
N1 N 0.04442(11) 0.3463(3) 0.22813(13) 0.0231(6) Uani 1 1 d . . . . .
N2 N 0.05449(11) 0.1486(3) 0.21138(14) 0.0244(6) Uani 1 1 d . . . . .
O1 O 0.07591(16) 0.7081(3) 0.2195(2) 0.0800(13) Uani 1 1 d . . . . .
C27 C -0.0098(5) 0.0254(11) 0.1360(7) 0.042(3) Uani 0.548(9) 1 d . . P A 1
H27A H -0.0412 0.0627 0.1491 0.050 Uiso 0.548(9) 1 calc R U P A 1
H27B H -0.0003 0.0740 0.1012 0.050 Uiso 0.548(9) 1 calc R U P A 1
C28 C -0.0232(4) -0.1048(9) 0.1129(6) 0.067(2) Uani 0.548(9) 1 d . . P A 1
H28A H 0.0085 -0.1417 0.1015 0.101 Uiso 0.548(9) 1 calc R U P A 1
H28B H -0.0527 -0.1039 0.0754 0.101 Uiso 0.548(9) 1 calc R U P A 1
H28C H -0.0339 -0.1513 0.1472 0.101 Uiso 0.548(9) 1 calc R U P A 1
Cl1 Cl 0.04933(12) 0.4707(3) 0.36458(18) 0.0408(6) Uani 0.5 1 d . . P B 1
C27' C -0.0154(6) -0.0163(12) 0.1578(8) 0.041(3) Uani 0.452(9) 1 d . . P A 2
H27C H -0.0215 -0.1035 0.1616 0.049 Uiso 0.452(9) 1 calc R U P A 2
H27D H -0.0440 0.0278 0.1733 0.049 Uiso 0.452(9) 1 calc R U P A 2
C28' C -0.0146(5) 0.0174(12) 0.0894(8) 0.067(2) Uani 0.452(9) 1 d . . P A 2
H28D H -0.0122 0.1048 0.0859 0.101 Uiso 0.452(9) 1 calc R U P A 2
H28E H -0.0476 -0.0110 0.0613 0.101 Uiso 0.452(9) 1 calc R U P A 2
H28F H 0.0165 -0.0198 0.0767 0.101 Uiso 0.452(9) 1 calc R U P A 2
C25 C 0.0396(4) 0.5138(10) 0.3354(7) 0.041(3) Uani 0.5 1 d . . P B 2
O2 O 0.0633(4) 0.5161(9) 0.3880(5) 0.065(3) Uani 0.5 1 d . . P B 2

loop_
_atom_site_aniso_label
_atom_site_aniso_U_11
_atom_site_aniso_U_22
_atom_site_aniso_U_33
_atom_site_aniso_U_23
_atom_site_aniso_U_13
_atom_site_aniso_U_12
Re1 0.01926(12) 0.02134(12) 0.04244(14) 0.000 0.01091(8) 0.000
C1 0.0184(15) 0.0224(16) 0.0203(16) 0.0002(13) 0.0002(12) 0.0016(13)
C2 0.0216(16) 0.0316(19) 0.0281(18) 0.0066(15) 0.0093(14) 0.0043(14)
C3 0.0185(16) 0.0368(19) 0.0232(17) 0.0026(15) 0.0046(13) 0.0048(14)
C4 0.0169(16) 0.037(2) 0.0327(19) -0.0048(16) 0.0044(14) 0.0035(14)
C5 0.0245(18) 0.0343(19) 0.035(2) -0.0015(16) 0.0112(15) 0.0047(15)
C6 0.032(2) 0.076(3) 0.034(2) 0.010(2) 0.0076(17) -0.011(2)
C7 0.055(3) 0.087(4) 0.036(3) 0.008(2) 0.006(2) -0.005(3)
C8 0.069(3) 0.054(3) 0.048(3) 0.005(2) 0.037(2) 0.002(2)
C9 0.045(3) 0.043(2) 0.077(3) 0.005(2) 0.038(2) 0.000(2)
C10 0.026(2) 0.038(2) 0.061(3) 0.001(2) 0.0147(18) 0.0015(16)
C11 0.0209(17) 0.034(2) 0.038(2) -0.0061(16) 0.0066(15) 0.0017(14)
C12 0.0235(18) 0.0305(19) 0.044(2) 0.0038(16) 0.0106(16) 0.0063(14)
C13 0.034(2) 0.038(2) 0.056(3) -0.008(2) 0.0110(19) 0.0026(17)
C14 0.056(3) 0.041(2) 0.061(3) -0.004(2) 0.030(2) 0.008(2)
C15 0.046(3) 0.043(2) 0.068(3) 0.015(2) 0.036(2) 0.018(2)
C16 0.026(2) 0.061(3) 0.067(3) 0.026(3) 0.020(2) 0.016(2)
C17 0.025(2) 0.051(3) 0.048(2) 0.0103(19) 0.0111(18) 0.0096(17)
C18 0.0168(17) 0.039(2) 0.038(2) -0.0007(17) 0.0036(14) 0.0072(15)
C19 0.043(2) 0.044(2) 0.039(2) 0.0002(19) -0.0020(18) 0.0143(19)
C20 0.054(3) 0.056(3) 0.037(2) -0.001(2) 0.001(2) 0.018(2)
C21 0.036(2) 0.072(3) 0.041(2) 0.011(2) 0.0058(19) 0.011(2)
C22 0.037(2) 0.049(3) 0.056(3) 0.010(2) 0.012(2) 0.0025(19)
C23 0.028(2) 0.041(2) 0.052(3) 0.0003(19) 0.0119(17) 0.0021(17)
C24 0.042(2) 0.035(2) 0.078(3) -0.005(2) 0.026(2) -0.0053(19)
C26 0.0210(19) 0.033(2) 0.076(3) -0.021(2) 0.0100(19) 0.0016(15)
C29 0.079(4) 0.073(4) 0.084(4) -0.015(3) 0.042(3) -0.019(3)
Cl2 0.0709(9) 0.1124(14) 0.0827(11) 0.0069(10) 0.0338(8) -0.0191(9)
Cl3 0.1373(18) 0.1068(15) 0.0963(14) 0.0202(12) 0.0278(12) -0.0293(13)
Cl4 0.0703(10) 0.0881(12) 0.170(2) -0.0278(13) 0.0153(11) -0.0074(9)
N1 0.0189(14) 0.0250(15) 0.0270(15) 0.0044(12) 0.0087(11) 0.0018(11)
N2 0.0170(13) 0.0253(15) 0.0302(15) -0.0010(12) 0.0029(11) 0.0030(11)
O1 0.076(3) 0.045(2) 0.132(4) -0.009(2) 0.053(3) -0.0348(19)
C27 0.029(5) 0.039(7) 0.057(9) -0.024(6) 0.006(5) -0.005(5)
C28 0.044(4) 0.062(4) 0.093(6) -0.038(5) 0.007(4) -0.016(3)
Cl1 0.0221(13) 0.062(2) 0.0381(18) -0.0177(13) 0.0054(12) -0.0040(12)
C27' 0.031(6) 0.035(7) 0.058(9) -0.004(6) 0.012(5) -0.004(5)
C28' 0.044(4) 0.062(4) 0.093(6) -0.038(5) 0.007(4) -0.016(3)
C25 0.019(5) 0.043(6) 0.060(8) -0.021(5) 0.005(5) 0.001(4)
O2 0.039(5) 0.088(7) 0.068(7) -0.032(5) 0.012(4) 0.001(4)

loop_
_atom_type_symbol
_atom_type_description
_atom_type_scat_dispersion_real
_atom_type_scat_dispersion_imag
_atom_type_scat_source
C C 0.0033 0.0016 'International Tables Vol C Tables 4.2.6.8 and 6.1.1.4'
H H 0.0000 0.0000 'International Tables Vol C Tables 4.2.6.8 and 6.1.1.4'
Cl Cl 0.1484 0.1585 'International Tables Vol C Tables 4.2.6.8 and 6.1.1.4'
N N 0.0061 0.0033 'International Tables Vol C Tables 4.2.6.8 and 6.1.1.4'
O O 0.0106 0.0060 'International Tables Vol C Tables 4.2.6.8 and 6.1.1.4'
Re Re -1.0185 7.2310 'International Tables Vol C Tables 4.2.6.8 and 6.1.1.4'

loop_
_geom_angle_atom_site_label_1
_geom_angle_atom_site_label_2
_geom_angle_atom_site_label_3
_geom_angle
_geom_angle_site_symmetry_1
_geom_angle_site_symmetry_3
C25 Re1 C25 173.8(7) 2 .
C25 Re1 C24 86.4(4) 2 2
C25 Re1 C24 89.2(3) . 2
C25 Re1 C24 89.2(3) 2 .
C25 Re1 C24 86.4(4) . .
C24 Re1 C24 87.9(3) 2 .
C25 Re1 N1 92.0(4) 2 .
C25 Re1 N1 93.0(3) . .
C24 Re1 N1 172.35(14) 2 .
C24 Re1 N1 99.55(16) . .
C25 Re1 N1 93.0(3) 2 2
C25 Re1 N1 92.0(4) . 2
C24 Re1 N1 99.55(16) 2 2
C24 Re1 N1 172.35(14) . 2
N1 Re1 N1 73.06(14) . 2
C24 Re1 Cl1 96.18(17) 2 2
C24 Re1 Cl1 96.13(17) . 2
N1 Re1 Cl1 81.40(10) . 2
N1 Re1 Cl1 84.85(10) 2 2
C24 Re1 Cl1 96.13(17) 2 .
C24 Re1 Cl1 96.18(17) . .
N1 Re1 Cl1 84.85(10) . .
N1 Re1 Cl1 81.40(10) 2 .
Cl1 Re1 Cl1 162.87(16) 2 .
N1 C1 N2 109.4(3) . .
N1 C1 C1 114.28(18) . 2
N2 C1 C1 136.20(18) . 2
C3 C2 N1 109.6(3) . .
C3 C2 H2 125.2 . .
N1 C2 H2 125.2 . .
C2 C3 N2 106.6(3) . .
C2 C3 C4 126.3(3) . .
N2 C3 C4 127.2(3) . .
C11 C4 C3 122.4(3) . .
C11 C4 C5 124.6(3) . .
C3 C4 C5 112.7(3) . .
C6 C5 C10 117.9(4) . .
C6 C5 C4 120.5(3) . .
C10 C5 C4 121.5(3) . .
C7 C6 C5 121.2(4) . .
C7 C6 H6 119.4 . .
C5 C6 H6 119.4 . .
C6 C7 C8 120.5(5) . .
C6 C7 H7 119.8 . .
C8 C7 H7 119.8 . .
C9 C8 C7 119.1(4) . .
C9 C8 H8 120.5 . .
C7 C8 H8 120.5 . .
C8 C9 C10 120.9(4) . .
C8 C9 H9 119.6 . .
C10 C9 H9 119.6 . .
C5 C10 C9 120.4(4) . .
C5 C10 H10 119.8 . .
C9 C10 H10 119.8 . .
C4 C11 C18 122.1(3) . .
C4 C11 C12 121.4(3) . .
C18 C11 C12 116.5(3) . .
C13 C12 C17 118.7(4) . .
C13 C12 C11 121.9(4) . .
C17 C12 C11 119.4(4) . .
C12 C13 C14 120.8(4) . .
C12 C13 H13 119.6 . .
C14 C13 H13 119.6 . .
C15 C14 C13 120.2(5) . .
C15 C14 H14 119.9 . .
C13 C14 H14 119.9 . .
C16 C15 C14 120.1(4) . .
C16 C15 H15 120.0 . .
C14 C15 H15 120.0 . .
C15 C16 C17 120.5(4) . .
C15 C16 H16 119.8 . .
C17 C16 H16 119.8 . .
C12 C17 C16 119.7(4) . .
C12 C17 H17 120.2 . .
C16 C17 H17 120.2 . .
C19 C18 C23 118.4(4) . .
C19 C18 C11 121.6(4) . .
C23 C18 C11 120.0(4) . .
C20 C19 C18 120.8(4) . .
C20 C19 H19 119.6 . .
C18 C19 H19 119.6 . .
C21 C20 C19 120.6(4) . .
C21 C20 H20 119.7 . .
C19 C20 H20 119.7 . .
C20 C21 C22 120.0(4) . .
C20 C21 H21 120.0 . .
C22 C21 H21 120.0 . .
C21 C22 C23 119.7(4) . .
C21 C22 H22 120.1 . .
C23 C22 H22 120.1 . .
C18 C23 C22 120.4(4) . .
C18 C23 H23 119.8 . .
C22 C23 H23 119.8 . .
O1 C24 Re1 178.8(4) . .
N2 C26 C27' 121.3(6) . .
N2 C26 C27 104.5(5) . .
N2 C26 H26A 110.7 . .
C27' C26 H26A 94.4 . .
C27 C26 H26A 119.2 . .
N2 C26 H26B 104.6 . .
C27' C26 H26B 111.5 . .
C27 C26 H26B 101.5 . .
H26A C26 H26B 114.8 . .
Cl4 C29 Cl3 110.1(3) . .
Cl4 C29 Cl2 111.9(4) . .
Cl3 C29 Cl2 112.9(4) . .
Cl4 C29 H29 112.3 . .
Cl3 C29 H29 107.1 . .
Cl2 C29 H29 102.3 . .
C1 N1 C2 107.1(3) . .
C1 N1 Re1 119.0(2) . .
C2 N1 Re1 133.2(2) . .
C1 N2 C3 107.2(3) . .
C1 N2 C26 127.8(3) . .
C3 N2 C26 123.5(3) . .
C28 C27 C26 107.6(9) . .
C28 C27 H27A 110.2 . .
C26 C27 H27A 110.2 . .
C28 C27 H27B 110.2 . .
C26 C27 H27B 110.2 . .
H27A C27 H27B 108.5 . .
C27 C28 H28A 109.5 . .
C27 C28 H28B 109.5 . .
H28A C28 H28B 109.5 . .
C27 C28 H28C 109.5 . .
H28A C28 H28C 109.5 . .
H28B C28 H28C 109.5 . .
C28' C27' C26 104.8(10) . .
C28' C27' H27C 110.8 . .
C26 C27' H27C 110.8 . .
C28' C27' H27D 110.8 . .
C26 C27' H27D 110.8 . .
H27C C27' H27D 108.9 . .
C27' C28' H28D 109.5 . .
C27' C28' H28E 109.5 . .
H28D C28' H28E 109.5 . .
C27' C28' H28F 109.5 . .
H28D C28' H28F 109.5 . .
H28E C28' H28F 109.5 . .
O2 C25 Re1 178.0(12) . .

loop_
_geom_bond_atom_site_label_1
_geom_bond_atom_site_label_2
_geom_bond_distance
_geom_bond_site_symmetry_2
Re1 C25 1.861(15) 2
Re1 C25 1.861(15) .
Re1 C24 1.918(4) 2
Re1 C24 1.918(4) .
Re1 N1 2.153(3) .
Re1 N1 2.153(3) 2
Re1 Cl1 2.491(4) 2
Re1 Cl1 2.491(4) .
C1 N1 1.342(4) .
C1 N2 1.364(4) .
C1 C1 1.456(6) 2
C2 C3 1.353(5) .
C2 N1 1.366(4) .
C2 H2 0.9300 .
C3 N2 1.389(4) .
C3 C4 1.484(5) .
C4 C11 1.352(5) .
C4 C5 1.496(5) .
C5 C6 1.379(5) .
C5 C10 1.382(5) .
C6 C7 1.369(6) .
C6 H6 0.9300 .
C7 C8 1.371(7) .
C7 H7 0.9300 .
C8 C9 1.361(7) .
C8 H8 0.9300 .
C9 C10 1.382(6) .
C9 H9 0.9300 .
C10 H10 0.9300 .
C11 C18 1.486(5) .
C11 C12 1.494(5) .
C12 C13 1.384(6) .
C12 C17 1.393(6) .
C13 C14 1.384(6) .
C13 H13 0.9300 .
C14 C15 1.370(7) .
C14 H14 0.9300 .
C15 C16 1.367(7) .
C15 H15 0.9300 .
C16 C17 1.398(6) .
C16 H16 0.9300 .
C17 H17 0.9300 .
C18 C19 1.392(6) .
C18 C23 1.397(6) .
C19 C20 1.386(6) .
C19 H19 0.9300 .
C20 C21 1.369(7) .
C20 H20 0.9300 .
C21 C22 1.387(7) .
C21 H21 0.9300 .
C22 C23 1.400(6) .
C22 H22 0.9300 .
C23 H23 0.9300 .
C24 O1 1.150(5) .
C26 N2 1.473(5) .
C26 C27' 1.508(16) .
C26 C27 1.584(13) .
C26 H26A 0.9510 .
C26 H26B 0.9500 .
C29 Cl4 1.723(7) .
C29 Cl3 1.730(7) .
C29 Cl2 1.733(5) .
C29 H29 0.9340 .
C27 C28 1.517(13) .
C27 H27A 0.9700 .
C27 H27B 0.9700 .
C28 H28A 0.9600 .
C28 H28B 0.9600 .
C28 H28C 0.9600 .
C27' C28' 1.48(2) .
C27' H27C 0.9700 .
C27' H27D 0.9700 .
C28' H28D 0.9600 .
C28' H28E 0.9600 .
C28' H28F 0.9600 .
C25 O2 1.139(16) .

loop_
_geom_torsion_atom_site_label_1
_geom_torsion_atom_site_label_2
_geom_torsion_atom_site_label_3
_geom_torsion_atom_site_label_4
_geom_torsion
_geom_torsion_site_symmetry_1
N1 C2 C3 N2 1.8(4) .
N1 C2 C3 C4 -177.2(3) .
C2 C3 C4 C11 123.6(4) .
N2 C3 C4 C11 -55.3(5) .
C2 C3 C4 C5 -50.2(5) .
N2 C3 C4 C5 131.0(4) .
C11 C4 C5 C6 136.1(4) .
C3 C4 C5 C6 -50.3(5) .
C11 C4 C5 C10 -48.3(6) .
C3 C4 C5 C10 125.3(4) .
C10 C5 C6 C7 1.8(7) .
C4 C5 C6 C7 177.6(4) .
C5 C6 C7 C8 -0.5(8) .
C6 C7 C8 C9 -1.4(8) .
C7 C8 C9 C10 2.0(7) .
C6 C5 C10 C9 -1.3(6) .
C4 C5 C10 C9 -177.0(4) .
C8 C9 C10 C5 -0.6(7) .
C3 C4 C11 C18 -3.8(6) .
C5 C4 C11 C18 169.2(3) .
C3 C4 C11 C12 177.2(3) .
C5 C4 C11 C12 -9.8(6) .
C4 C11 C12 C13 -52.3(5) .
C18 C11 C12 C13 128.6(4) .
C4 C11 C12 C17 127.1(4) .
C18 C11 C12 C17 -51.9(5) .
C17 C12 C13 C14 -1.5(6) .
C11 C12 C13 C14 178.0(4) .
C12 C13 C14 C15 -0.3(7) .
C13 C14 C15 C16 1.4(7) .
C14 C15 C16 C17 -0.7(7) .
C13 C12 C17 C16 2.2(6) .
C11 C12 C17 C16 -177.2(4) .
C15 C16 C17 C12 -1.2(7) .
C4 C11 C18 C19 -52.2(5) .
C12 C11 C18 C19 126.8(4) .
C4 C11 C18 C23 128.3(4) .
C12 C11 C18 C23 -52.6(5) .
C23 C18 C19 C20 -1.5(6) .
C11 C18 C19 C20 179.0(4) .
C18 C19 C20 C21 -0.6(6) .
C19 C20 C21 C22 1.5(7) .
C20 C21 C22 C23 -0.3(6) .
C19 C18 C23 C22 2.7(6) .
C11 C18 C23 C22 -177.8(3) .
C21 C22 C23 C18 -1.8(6) .
N2 C1 N1 C2 -0.1(4) .
C1 C1 N1 C2 -177.3(3) 2
N2 C1 N1 Re1 172.1(2) .
C1 C1 N1 Re1 -5.1(4) 2
C3 C2 N1 C1 -1.1(4) .
C3 C2 N1 Re1 -171.7(2) .
N1 C1 N2 C3 1.2(4) .
C1 C1 N2 C3 177.5(5) 2
N1 C1 N2 C26 -165.1(4) .
C1 C1 N2 C26 11.2(7) 2
C2 C3 N2 C1 -1.8(4) .
C4 C3 N2 C1 177.2(3) .
C2 C3 N2 C26 165.2(3) .
C4 C3 N2 C26 -15.8(5) .
C27' C26 N2 C1 47.2(9) .
C27 C26 N2 C1 67.8(7) .
C27' C26 N2 C3 -117.1(8) .
C27 C26 N2 C3 -96.5(6) .
N2 C26 C27 C28 174.4(7) .
C27' C26 C27 C28 -50.5(19) .
N2 C26 C27' C28' 75.3(11) .
C27 C26 C27' C28' 22.3(15) .
